data_7007574
loop_
_publ_author_name
'Doherty, Ruth'
'Haddow, Mairi F.'
'Harrison, Zo\"e A'
'Orpen, A. Guy'
'Pringle, Paul G.'
'Turner, Alex'
'Wingad, Richard L.'

_publ_section_title
;
 Bulky 4-phosphacyclohexanones: diastereoselective complexations,
 orthometallations and unprecedented [3.1.1]metallabicycles.
;
_journal_issue 36
_journal_name_full 'Dalton transactions (Cambridge, England : 2003)'
_journal_page_first 4310
_journal_page_last 4320
_journal_paper_doi 10.1039/b607490a
_journal_year 2006
_chemical_formula_moiety 'C30 H42 Cl2 O2 P2 Pd'
_chemical_formula_sum 'C30 H42 Cl2 O2 P2 Pd'
_chemical_formula_weight 673.88
_chemical_name_systematic
;
?
;
_space_group_IT_number 14
_symmetry_cell_setting monoclinic
_symmetry_space_group_name_Hall '-P 2ybc'
_symmetry_space_group_name_H-M 'P 1 21/c 1'
_atom_sites_solution_hydrogens geom
_atom_sites_solution_primary direct
_atom_sites_solution_secondary difmap
_audit_creation_method SHELXL-97
_cell_angle_alpha 90.00
_cell_angle_beta 96.482(4)
_cell_angle_gamma 90.00
_cell_formula_units_Z 2
_cell_length_a 8.3599(15)
_cell_length_b 14.735(3)
_cell_length_c 12.580(2)
_cell_measurement_reflns_used 4602
_cell_measurement_temperature 173(2)
_cell_measurement_theta_max 27.437
_cell_measurement_theta_min 2.765
_cell_volume 1539.7(5)
_computing_cell_refinement 'Bruker SMART V5.054 (Bruker, 1998)'
_computing_data_collection 'Bruker SMART V5.054 (Bruker, 1998)'
_computing_data_reduction 'Bruker SAINT V6.02 (Bruker, 1999)'
_computing_molecular_graphics 'Bruker SHELXTL V6.14 (Bruker AXS, 2003)'
_computing_publication_material 'Bruker SHELXTL V6.14 (Bruker AXS, 2003)'
_computing_structure_refinement 'SHELXL V6.12 (Bruker 2001)'
_computing_structure_solution 'SHELXS V6.12 (Bruker 2001)'
_diffrn_ambient_temperature 173(2)
_diffrn_detector_area_resol_mean 8.2
_diffrn_measured_fraction_theta_full 0.998
_diffrn_measured_fraction_theta_max 0.998
_diffrn_measurement_device_type 'CCD area detector'
_diffrn_measurement_method 'phi and omega scans'
_diffrn_radiation_monochromator graphite
_diffrn_radiation_source 'fine-focus sealed tube'
_diffrn_radiation_type MoK\a
_diffrn_radiation_wavelength 0.71073
_diffrn_reflns_av_R_equivalents 0.0346
_diffrn_reflns_av_sigmaI/netI 0.0423
_diffrn_reflns_limit_h_max 10
_diffrn_reflns_limit_h_min -8
_diffrn_reflns_limit_k_max 17
_diffrn_reflns_limit_k_min -19
_diffrn_reflns_limit_l_max 13
_diffrn_reflns_limit_l_min -16
_diffrn_reflns_number 9856
_diffrn_reflns_theta_full 27.44
_diffrn_reflns_theta_max 27.44
_diffrn_reflns_theta_min 2.14
_diffrn_standards_decay_% 0
_diffrn_standards_number 0
_exptl_absorpt_coefficient_mu 0.906
_exptl_absorpt_correction_T_max 0.830000
_exptl_absorpt_correction_T_min 0.674116
_exptl_absorpt_correction_type multi-scan
_exptl_absorpt_process_details 'SADABS V2.10'
_exptl_crystal_colour orange
_exptl_crystal_density_diffrn 1.453
_exptl_crystal_density_method 'not measured'
_exptl_crystal_description cuboid
_exptl_crystal_F_000 696
_exptl_crystal_size_max 0.48
_exptl_crystal_size_mid 0.34
_exptl_crystal_size_min 0.2
_refine_diff_density_max 0.493
_refine_diff_density_min -0.440
_refine_diff_density_rms 0.072
_refine_ls_extinction_method none
_refine_ls_goodness_of_fit_ref 1.020
_refine_ls_hydrogen_treatment constr
_refine_ls_matrix_type full
_refine_ls_number_parameters 173
_refine_ls_number_reflns 3505
_refine_ls_number_restraints 0
_refine_ls_restrained_S_all 1.020
_refine_ls_R_factor_all 0.0429
_refine_ls_R_factor_gt 0.0283
_refine_ls_shift/su_max 0.000
_refine_ls_shift/su_mean 0.000
_refine_ls_structure_factor_coef Fsqd
_refine_ls_weighting_details 'calc w=1/[\s^2^(Fo^2^)+(0.0279P)^2^+0.3354P] where P=(Fo^2^+2Fc^2^)/3'
_refine_ls_weighting_scheme calc
_refine_ls_wR_factor_gt 0.0616
_refine_ls_wR_factor_ref 0.0657
_reflns_number_gt 2803
_reflns_number_total 3505
_reflns_threshold_expression >2sigma(I)
_cod_data_source_file b607490a.txt
_cod_data_source_block 1_rd20sad
_cod_original_cell_volume 1539.8(5)
_cod_original_sg_symbol_H-M P21/c
_cod_database_code 7007574

loop_
_symmetry_equiv_pos_as_xyz
'x, y, z'
'-x, y+1/2, -z+1/2'
'-x, -y, -z'
'x, -y-1/2, z-1/2'

loop_
_atom_site_label
_atom_site_type_symbol
_atom_site_fract_x
_atom_site_fract_y
_atom_site_fract_z
_atom_site_U_iso_or_equiv
_atom_site_adp_type
_atom_site_occupancy
_atom_site_symmetry_multiplicity
_atom_site_calc_flag
_atom_site_refinement_flags
_atom_site_disorder_assembly
_atom_site_disorder_group
Pd1 Pd 0.5000 0.0000 1.0000 0.01803(7) Uani 1 2 d S . .
P1 P 0.56442(7) 0.09584(4) 0.85911(4) 0.01786(13) Uani 1 1 d . . .
O1 O 0.2890(2) 0.05700(13) 0.53909(14) 0.0434(5) Uani 1 1 d . . .
Cl1 Cl 0.52230(8) 0.12842(4) 1.10540(4) 0.02963(14) Uani 1 1 d . . .
C1 C 0.6442(3) 0.04746(15) 0.73710(17) 0.0217(5) Uani 1 1 d . . .
C2 C 0.5006(3) 0.00601(15) 0.66640(17) 0.0247(5) Uani 1 1 d . . .
H2A H 0.5418 -0.0256 0.6056 0.030 Uiso 1 1 calc R . .
H2B H 0.4497 -0.0402 0.7088 0.030 Uiso 1 1 calc R . .
C3 C 0.3727(3) 0.07284(16) 0.62229(18) 0.0277(5) Uani 1 1 d . . .
C4 C 0.3475(3) 0.15872(15) 0.68459(18) 0.0265(5) Uani 1 1 d . . .
H4A H 0.2386 0.1824 0.6608 0.032 Uiso 1 1 calc R . .
H4B H 0.4262 0.2047 0.6660 0.032 Uiso 1 1 calc R . .
C5 C 0.3644(3) 0.14859(14) 0.80699(17) 0.0213(5) Uani 1 1 d . . .
C6 C 0.7716(3) -0.02540(16) 0.7722(2) 0.0288(5) Uani 1 1 d . . .
H6A H 0.7217 -0.0745 0.8093 0.043 Uiso 1 1 calc R . .
H6B H 0.8587 0.0018 0.8205 0.043 Uiso 1 1 calc R . .
H6C H 0.8154 -0.0498 0.7090 0.043 Uiso 1 1 calc R . .
C7 C 0.7296(3) 0.11756(16) 0.67118(18) 0.0298(5) Uani 1 1 d . . .
H7A H 0.7586 0.0888 0.6058 0.045 Uiso 1 1 calc R . .
H7B H 0.8272 0.1396 0.7138 0.045 Uiso 1 1 calc R . .
H7C H 0.6570 0.1687 0.6522 0.045 Uiso 1 1 calc R . .
C8 C 0.2297(3) 0.08429(16) 0.8349(2) 0.0311(6) Uani 1 1 d . . .
H8A H 0.2318 0.0803 0.9128 0.047 Uiso 1 1 calc R . .
H8B H 0.2465 0.0238 0.8057 0.047 Uiso 1 1 calc R . .
H8C H 0.1251 0.1079 0.8040 0.047 Uiso 1 1 calc R . .
C9 C 0.3378(3) 0.24058(15) 0.85883(19) 0.0297(5) Uani 1 1 d . . .
H9A H 0.4100 0.2857 0.8327 0.044 Uiso 1 1 calc R . .
H9B H 0.3605 0.2352 0.9367 0.044 Uiso 1 1 calc R . .
H9C H 0.2258 0.2596 0.8403 0.044 Uiso 1 1 calc R . .
C10 C 0.7170(3) 0.18134(14) 0.90238(17) 0.0206(5) Uani 1 1 d . . .
C11 C 0.7272(3) 0.26512(15) 0.85341(19) 0.0269(5) Uani 1 1 d . . .
H11 H 0.6480 0.2820 0.7967 0.032 Uiso 1 1 calc R . .
C12 C 0.8521(3) 0.32475(16) 0.8863(2) 0.0314(6) Uani 1 1 d . . .
H12 H 0.8566 0.3824 0.8530 0.038 Uiso 1 1 calc R . .
C13 C 0.9692(3) 0.30040(17) 0.9671(2) 0.0333(6) Uani 1 1 d . . .
H13 H 1.0544 0.3412 0.9897 0.040 Uiso 1 1 calc R . .
C14 C 0.9625(3) 0.21668(18) 1.0153(2) 0.0338(6) Uani 1 1 d . . .
H14 H 1.0443 0.1995 1.0702 0.041 Uiso 1 1 calc R . .
C15 C 0.8365(3) 0.15701(15) 0.98391(18) 0.0264(5) Uani 1 1 d . . .
H15 H 0.8319 0.0997 1.0181 0.032 Uiso 1 1 calc R . .

loop_
_atom_site_aniso_label
_atom_site_aniso_U_11
_atom_site_aniso_U_22
_atom_site_aniso_U_33
_atom_site_aniso_U_23
_atom_site_aniso_U_13
_atom_site_aniso_U_12
Pd1 0.02551(13) 0.01409(12) 0.01461(12) -0.00039(9) 0.00283(9) -0.00117(10)
P1 0.0214(3) 0.0161(3) 0.0159(3) 0.0006(2) 0.0013(2) -0.0007(2)
O1 0.0422(12) 0.0558(13) 0.0286(10) -0.0102(9) -0.0112(8) 0.0115(9)
Cl1 0.0490(4) 0.0188(3) 0.0226(3) -0.0047(2) 0.0105(3) -0.0067(2)
C1 0.0245(12) 0.0223(12) 0.0191(11) -0.0012(9) 0.0058(9) 0.0009(9)
C2 0.0303(12) 0.0236(12) 0.0201(11) -0.0026(9) 0.0023(9) 0.0016(10)
C3 0.0301(13) 0.0313(13) 0.0215(12) 0.0018(10) 0.0021(10) -0.0012(10)
C4 0.0293(13) 0.0235(12) 0.0254(12) 0.0045(9) -0.0026(10) 0.0037(9)
C5 0.0217(12) 0.0189(11) 0.0230(12) 0.0023(9) 0.0014(9) 0.0015(8)
C6 0.0257(13) 0.0280(13) 0.0332(13) -0.0026(10) 0.0063(11) 0.0028(9)
C7 0.0365(14) 0.0307(13) 0.0241(12) -0.0001(10) 0.0116(11) -0.0046(10)
C8 0.0212(12) 0.0326(14) 0.0395(15) 0.0052(11) 0.0032(11) -0.0005(10)
C9 0.0310(13) 0.0242(12) 0.0341(14) -0.0027(10) 0.0050(11) 0.0056(10)
C10 0.0217(12) 0.0210(11) 0.0195(11) -0.0026(9) 0.0037(9) -0.0036(9)
C11 0.0279(13) 0.0236(12) 0.0286(13) 0.0021(10) 0.0007(10) -0.0026(10)
C12 0.0317(14) 0.0222(12) 0.0415(15) -0.0010(11) 0.0094(12) -0.0086(10)
C13 0.0258(13) 0.0334(14) 0.0413(15) -0.0120(11) 0.0067(11) -0.0104(10)
C14 0.0242(13) 0.0441(16) 0.0314(14) -0.0055(12) -0.0040(10) -0.0035(10)
C15 0.0272(13) 0.0254(12) 0.0265(12) 0.0012(10) 0.0021(10) 0.0003(9)

loop_
_atom_type_symbol
_atom_type_description
_atom_type_scat_dispersion_real
_atom_type_scat_dispersion_imag
_atom_type_scat_source
C C 0.0033 0.0016 'International Tables Vol C Tables 4.2.6.8 and 6.1.1.4'
H H 0.0000 0.0000 'International Tables Vol C Tables 4.2.6.8 and 6.1.1.4'
O O 0.0106 0.0060 'International Tables Vol C Tables 4.2.6.8 and 6.1.1.4'
P P 0.1023 0.0942 'International Tables Vol C Tables 4.2.6.8 and 6.1.1.4'
Cl Cl 0.1484 0.1585 'International Tables Vol C Tables 4.2.6.8 and 6.1.1.4'
Pd Pd -0.9988 1.0072 'International Tables Vol C Tables 4.2.6.8 and 6.1.1.4'

loop_
_geom_angle_atom_site_label_1
_geom_angle_atom_site_label_2
_geom_angle_atom_site_label_3
_geom_angle
_geom_angle_site_symmetry_1
_geom_angle_site_symmetry_3
_geom_angle_publ_flag
Cl1 Pd1 Cl1 180.0 . 3_657 ?
Cl1 Pd1 P1 86.03(2) . . ?
Cl1 Pd1 P1 93.97(2) 3_657 . ?
Cl1 Pd1 P1 93.97(2) . 3_657 ?
Cl1 Pd1 P1 86.03(2) 3_657 3_657 ?
P1 Pd1 P1 180.0 . 3_657 ?
C10 P1 C1 101.76(10) . . yes
C10 P1 C5 112.27(10) . . yes
C1 P1 C5 104.69(10) . . yes
C10 P1 Pd1 113.34(7) . . ?
C1 P1 Pd1 120.98(7) . . ?
C5 P1 Pd1 103.70(7) . . ?
C2 C1 C6 110.98(18) . . ?
C2 C1 C7 109.41(18) . . ?
C6 C1 C7 105.82(19) . . ?
C2 C1 P1 107.25(15) . . ?
C6 C1 P1 109.12(15) . . ?
C7 C1 P1 114.30(15) . . ?
C3 C2 C1 115.28(18) . . ?
C3 C2 H2A 108.5 . . ?
C1 C2 H2A 108.5 . . ?
C3 C2 H2B 108.5 . . ?
C1 C2 H2B 108.5 . . ?
H2A C2 H2B 107.5 . . ?
O1 C3 C2 120.4(2) . . ?
O1 C3 C4 120.4(2) . . ?
C2 C3 C4 119.18(19) . . ?
C3 C4 C5 115.75(18) . . ?
C3 C4 H4A 108.3 . . ?
C5 C4 H4A 108.3 . . ?
C3 C4 H4B 108.3 . . ?
C5 C4 H4B 108.3 . . ?
H4A C4 H4B 107.4 . . ?
C9 C5 C4 109.83(18) . . ?
C9 C5 C8 107.55(19) . . ?
C4 C5 C8 107.52(18) . . ?
C9 C5 P1 112.41(15) . . ?
C4 C5 P1 111.36(15) . . ?
C8 C5 P1 107.95(15) . . ?
C1 C6 H6A 109.5 . . ?
C1 C6 H6B 109.5 . . ?
H6A C6 H6B 109.5 . . ?
C1 C6 H6C 109.5 . . ?
H6A C6 H6C 109.5 . . ?
H6B C6 H6C 109.5 . . ?
C1 C7 H7A 109.5 . . ?
C1 C7 H7B 109.5 . . ?
H7A C7 H7B 109.5 . . ?
C1 C7 H7C 109.5 . . ?
H7A C7 H7C 109.5 . . ?
H7B C7 H7C 109.5 . . ?
C5 C8 H8A 109.5 . . ?
C5 C8 H8B 109.5 . . ?
H8A C8 H8B 109.5 . . ?
C5 C8 H8C 109.5 . . ?
H8A C8 H8C 109.5 . . ?
H8B C8 H8C 109.5 . . ?
C5 C9 H9A 109.5 . . ?
C5 C9 H9B 109.5 . . ?
H9A C9 H9B 109.5 . . ?
C5 C9 H9C 109.5 . . ?
H9A C9 H9C 109.5 . . ?
H9B C9 H9C 109.5 . . ?
C11 C10 C15 118.7(2) . . ?
C11 C10 P1 123.80(17) . . ?
C15 C10 P1 117.29(16) . . ?
C10 C11 C12 120.8(2) . . ?
C10 C11 H11 119.6 . . ?
C12 C11 H11 119.6 . . ?
C13 C12 C11 120.1(2) . . ?
C13 C12 H12 119.9 . . ?
C11 C12 H12 119.9 . . ?
C12 C13 C14 119.8(2) . . ?
C12 C13 H13 120.1 . . ?
C14 C13 H13 120.1 . . ?
C13 C14 C15 120.5(2) . . ?
C13 C14 H14 119.8 . . ?
C15 C14 H14 119.8 . . ?
C14 C15 C10 120.1(2) . . ?
C14 C15 H15 120.0 . . ?
C10 C15 H15 120.0 . . ?

loop_
_geom_bond_atom_site_label_1
_geom_bond_atom_site_label_2
_geom_bond_distance
_geom_bond_site_symmetry_2
_geom_bond_publ_flag
Pd1 Cl1 2.3060(6) . yes
Pd1 Cl1 2.3060(6) 3_657 ?
Pd1 P1 2.3751(6) . yes
Pd1 P1 2.3751(6) 3_657 ?
P1 C10 1.831(2) . yes
P1 C1 1.882(2) . yes
P1 C5 1.893(2) . yes
O1 C3 1.214(3) . ?
C1 C2 1.538(3) . ?
C1 C6 1.541(3) . ?
C1 C7 1.548(3) . ?
C2 C3 1.512(3) . ?
C2 H2A 0.9900 . ?
C2 H2B 0.9900 . ?
C3 C4 1.516(3) . ?
C4 C5 1.538(3) . ?
C4 H4A 0.9900 . ?
C4 H4B 0.9900 . ?
C5 C9 1.531(3) . ?
C5 C8 1.543(3) . ?
C6 H6A 0.9800 . ?
C6 H6B 0.9800 . ?
C6 H6C 0.9800 . ?
C7 H7A 0.9800 . ?
C7 H7B 0.9800 . ?
C7 H7C 0.9800 . ?
C8 H8A 0.9800 . ?
C8 H8B 0.9800 . ?
C8 H8C 0.9800 . ?
C9 H9A 0.9800 . ?
C9 H9B 0.9800 . ?
C9 H9C 0.9800 . ?
C10 C11 1.387(3) . ?
C10 C15 1.395(3) . ?
C11 C12 1.391(3) . ?
C11 H11 0.9500 . ?
C12 C13 1.377(3) . ?
C12 H12 0.9500 . ?
C13 C14 1.378(4) . ?
C13 H13 0.9500 . ?
C14 C15 1.394(3) . ?
C14 H14 0.9500 . ?
C15 H15 0.9500 . ?

loop_
_geom_torsion_atom_site_label_1
_geom_torsion_atom_site_label_2
_geom_torsion_atom_site_label_3
_geom_torsion_atom_site_label_4
_geom_torsion
_geom_torsion_site_symmetry_1
_geom_torsion_site_symmetry_2
_geom_torsion_site_symmetry_3
_geom_torsion_site_symmetry_4
_geom_torsion_publ_flag
Cl1 Pd1 P1 C10 38.55(8) . . . . ?
Cl1 Pd1 P1 C10 -141.45(8) 3_657 . . . ?
Cl1 Pd1 P1 C1 159.75(8) . . . . ?
Cl1 Pd1 P1 C1 -20.25(8) 3_657 . . . ?
Cl1 Pd1 P1 C5 -83.46(7) . . . . ?
Cl1 Pd1 P1 C5 96.54(7) 3_657 . . . ?
C10 P1 C1 C2 -156.42(15) . . . . ?
C5 P1 C1 C2 -39.37(17) . . . . ?
Pd1 P1 C1 C2 76.92(15) . . . . ?
C10 P1 C1 C6 83.28(17) . . . . ?
C5 P1 C1 C6 -159.67(15) . . . . ?
Pd1 P1 C1 C6 -43.38(18) . . . . ?
C10 P1 C1 C7 -34.95(18) . . . . ?
C5 P1 C1 C7 82.09(18) . . . . ?
Pd1 P1 C1 C7 -161.61(13) . . . . ?
C6 C1 C2 C3 -176.64(19) . . . . ?
C7 C1 C2 C3 -60.2(2) . . . . ?
P1 C1 C2 C3 64.3(2) . . . . ?
C1 C2 C3 O1 153.1(2) . . . . ?
C1 C2 C3 C4 -28.5(3) . . . . ?
O1 C3 C4 C5 141.0(2) . . . . ?
C2 C3 C4 C5 -37.5(3) . . . . ?
C3 C4 C5 C9 179.39(19) . . . . ?
C3 C4 C5 C8 -63.9(3) . . . . ?
C3 C4 C5 P1 54.2(2) . . . . ?
C10 P1 C5 C9 -28.76(19) . . . . ?
C1 P1 C5 C9 -138.33(16) . . . . ?
Pd1 P1 C5 C9 93.96(15) . . . . ?
C10 P1 C5 C4 94.98(16) . . . . ?
C1 P1 C5 C4 -14.60(17) . . . . ?
Pd1 P1 C5 C4 -142.30(14) . . . . ?
C10 P1 C5 C8 -147.21(15) . . . . ?
C1 P1 C5 C8 103.21(16) . . . . ?
Pd1 P1 C5 C8 -24.50(16) . . . . ?
C1 P1 C10 C11 76.9(2) . . . . ?
C5 P1 C10 C11 -34.5(2) . . . . ?
Pd1 P1 C10 C11 -151.58(18) . . . . ?
C1 P1 C10 C15 -97.84(19) . . . . ?
C5 P1 C10 C15 150.74(17) . . . . ?
Pd1 P1 C10 C15 33.6(2) . . . . ?
C15 C10 C11 C12 -1.4(4) . . . . ?
P1 C10 C11 C12 -176.09(18) . . . . ?
C10 C11 C12 C13 1.1(4) . . . . ?
C11 C12 C13 C14 0.1(4) . . . . ?
C12 C13 C14 C15 -1.1(4) . . . . ?
C13 C14 C15 C10 0.8(4) . . . . ?
C11 C10 C15 C14 0.4(3) . . . . ?
P1 C10 C15 C14 175.46(18) . . . . ?
